data_1564162
loop_
_publ_author_name
'Yenisar\?i, Bet\"ul'
'F\?ir\?inc\?i, Rukiye'
'\"Ozdemir, Nam\?ik'
'G\"unay, M. Emin'

_publ_section_title
;
 Synthesis of ferrocenyl imidazolium salts and their novel PEPPSI-type
 N-heterocyclic carbene (NHC) palladium complexes
;
_journal_name_full 'Inorganica Chimica Acta'
_journal_page_first 119792
_journal_paper_doi 10.1016/j.ica.2020.119792
_journal_volume 511
_journal_year 2020
_chemical_formula_moiety 'C24 H26 Fe N2 S'
_chemical_formula_sum 'C24 H26 Fe N2 S'
_chemical_formula_weight 430.38
_space_group_crystal_system triclinic
_space_group_IT_number 2
_space_group_name_Hall '-P 1'
_space_group_name_H-M_alt 'P -1'
_atom_sites_solution_hydrogens geom
_audit_creation_method SHELXL-2014/7
_cell_angle_alpha 63.974(5)
_cell_angle_beta 74.630(5)
_cell_angle_gamma 78.015(4)
_cell_formula_units_Z 2
_cell_length_a 7.3883(5)
_cell_length_b 12.1643(8)
_cell_length_c 13.4322(9)
_cell_measurement_reflns_used 22315
_cell_measurement_temperature 296(2)
_cell_measurement_theta_max 28.88
_cell_measurement_theta_min 1.72
_cell_volume 1040.15(13)
_computing_cell_refinement X-AREA
_computing_data_collection 'X-AREA (Stoe & Cie, 2002)'
_computing_data_reduction 'X-RED32 (Stoe & Cie, 2002)'
_computing_molecular_graphics 'Ortep-3 for Windows (Farrugia, 2012)'
_computing_publication_material 'WinGX (Farrugia, 2012) and PLATON (Spek, 2009)'
_computing_structure_refinement 'SHELXL-2014/7 (Sheldrick, 2015)'
_computing_structure_solution 'SHELXS-2013/1 (Sheldrick, 2008)'
_diffrn_ambient_temperature 296(2)
_diffrn_detector_area_resol_mean 6.67
_diffrn_measured_fraction_theta_full 1.000
_diffrn_measured_fraction_theta_max 0.997
_diffrn_measurement_device_type 'STOE IPDS 2'
_diffrn_measurement_method '\w scans'
_diffrn_radiation_collimation '0.8 mm diameter, multiple pinhole'
_diffrn_radiation_type MoK\a
_diffrn_radiation_wavelength 0.71073
_diffrn_reflns_av_R_equivalents 0.1002
_diffrn_reflns_av_unetI/netI 0.0671
_diffrn_reflns_Laue_measured_fraction_full 1.000
_diffrn_reflns_Laue_measured_fraction_max 0.997
_diffrn_reflns_limit_h_max 9
_diffrn_reflns_limit_h_min -9
_diffrn_reflns_limit_k_max 16
_diffrn_reflns_limit_k_min -16
_diffrn_reflns_limit_l_max 17
_diffrn_reflns_limit_l_min -17
_diffrn_reflns_number 18785
_diffrn_reflns_point_group_measured_fraction_full 1.000
_diffrn_reflns_point_group_measured_fraction_max 0.997
_diffrn_reflns_theta_full 25.242
_diffrn_reflns_theta_max 28.419
_diffrn_reflns_theta_min 1.721
_diffrn_source 'sealed X-ray tube, 12 x 0.4 mm long-fine focus'
_exptl_absorpt_coefficient_mu 0.837
_exptl_absorpt_correction_T_max 0.9741
_exptl_absorpt_correction_T_min 0.6592
_exptl_absorpt_correction_type integration
_exptl_absorpt_process_details 'X-RED32 (Stoe & Cie, 2002)'
_exptl_crystal_colour yellow
_exptl_crystal_density_diffrn 1.374
_exptl_crystal_description plate
_exptl_crystal_F_000 452
_exptl_crystal_size_max 0.580
_exptl_crystal_size_mid 0.223
_exptl_crystal_size_min 0.038
_refine_diff_density_max 0.310
_refine_diff_density_min -0.295
_refine_diff_density_rms 0.051
_refine_ls_extinction_coef .
_refine_ls_extinction_method none
_refine_ls_goodness_of_fit_ref 1.001
_refine_ls_hydrogen_treatment constr
_refine_ls_matrix_type full
_refine_ls_number_parameters 257
_refine_ls_number_reflns 5203
_refine_ls_number_restraints 0
_refine_ls_restrained_S_all 1.001
_refine_ls_R_factor_all 0.0685
_refine_ls_R_factor_gt 0.0426
_refine_ls_shift/su_max 0.000
_refine_ls_shift/su_mean 0.000
_refine_ls_structure_factor_coef Fsqd
_refine_ls_weighting_details 'w=1/[\s^2^(Fo^2^)+(0.0413P)^2^] where P=(Fo^2^+2Fc^2^)/3'
_refine_ls_weighting_scheme calc
_refine_ls_wR_factor_gt 0.0887
_refine_ls_wR_factor_ref 0.0968
_reflns_Friedel_coverage 0.000
_reflns_Friedel_fraction_full .
_reflns_Friedel_fraction_max .
_reflns_number_gt 3809
_reflns_number_total 5203
_reflns_threshold_expression 'I > 2\s(I)'
_cod_data_source_file ICA-2020-511-119792.cif
_cod_data_source_block namikoz32
_cod_original_cell_volume 1040.16(13)
_cod_database_code 1564162
_shelx_shelxl_version_number 2014/7
_shelx_space_group_comment
;
The symmetry employed for this shelxl refinement is uniquely defined
by the following loop, which should always be used as a source of
symmetry information in preference to the above space-group names.
They are only intended as comments.
;
_shelx_estimated_absorpt_t_min 0.642
_shelx_estimated_absorpt_t_max 0.969

loop_
_space_group_symop_operation_xyz
'x, y, z'
'-x, -y, -z'

loop_
_atom_site_label
_atom_site_type_symbol
_atom_site_fract_x
_atom_site_fract_y
_atom_site_fract_z
_atom_site_U_iso_or_equiv
_atom_site_adp_type
_atom_site_occupancy
_atom_site_site_symmetry_order
_atom_site_calc_flag
_atom_site_refinement_flags_posn
_atom_site_refinement_flags_adp
_atom_site_refinement_flags_occupancy
_atom_site_disorder_assembly
_atom_site_disorder_group
Fe1 Fe 0.73576(4) 0.64857(3) 0.11898(3) 0.04079(10) Uani 1 1 d . . . . .
S1 S 0.21191(8) 0.89100(6) 0.26026(5) 0.05013(15) Uani 1 1 d . . . . .
N1 N 0.3847(2) 0.79098(17) 0.44129(16) 0.0422(4) Uani 1 1 d . . . . .
N2 N 0.5824(2) 0.84784(16) 0.28079(16) 0.0416(4) Uani 1 1 d . . . . .
C1 C 0.1175(3) 0.6709(2) 0.5469(2) 0.0434(5) Uani 1 1 d . . . . .
C2 C -0.0508(3) 0.6543(2) 0.6255(2) 0.0487(5) Uani 1 1 d . . . . .
H2 H -0.1168 0.5894 0.6413 0.058 Uiso 1 1 calc R U . . .
C3 C -0.1236(3) 0.7310(2) 0.6813(2) 0.0482(5) Uani 1 1 d . . . . .
C4 C -0.0217(3) 0.8255(2) 0.6593(2) 0.0482(5) Uani 1 1 d . . . . .
H4 H -0.0673 0.8758 0.6983 0.058 Uiso 1 1 calc R U . . .
C5 C 0.1465(3) 0.8470(2) 0.5809(2) 0.0445(5) Uani 1 1 d . . . . .
C6 C 0.2135(3) 0.7697(2) 0.52446(19) 0.0398(4) Uani 1 1 d . . . . .
C7 C 0.1954(4) 0.5853(2) 0.4889(2) 0.0567(6) Uani 1 1 d . . . . .
H7A H 0.1560 0.6186 0.4177 0.085 Uiso 1 1 calc R U . . .
H7B H 0.1492 0.5066 0.5355 0.085 Uiso 1 1 calc R U . . .
H7C H 0.3307 0.5759 0.4763 0.085 Uiso 1 1 calc R U . . .
C8 C -0.3090(4) 0.7138(3) 0.7649(3) 0.0693(8) Uani 1 1 d . . . . .
H8A H -0.3525 0.6384 0.7786 0.104 Uiso 1 1 calc R U . . .
H8B H -0.4006 0.7815 0.7346 0.104 Uiso 1 1 calc R U . . .
H8C H -0.2918 0.7106 0.8345 0.104 Uiso 1 1 calc R U . . .
C9 C 0.2515(4) 0.9520(2) 0.5586(3) 0.0605(7) Uani 1 1 d . . . . .
H9A H 0.1669 1.0101 0.5841 0.091 Uiso 1 1 calc R U . . .
H9B H 0.3005 0.9919 0.4791 0.091 Uiso 1 1 calc R U . . .
H9C H 0.3538 0.9208 0.5986 0.091 Uiso 1 1 calc R U . . .
C10 C 0.3948(3) 0.84239(19) 0.32754(19) 0.0394(4) Uani 1 1 d . . . . .
C11 C 0.5652(3) 0.7674(2) 0.4644(2) 0.0491(5) Uani 1 1 d . . . . .
H11 H 0.5957 0.7329 0.5357 0.059 Uiso 1 1 calc R U . . .
C12 C 0.6860(3) 0.8035(2) 0.3657(2) 0.0483(5) Uani 1 1 d . . . . .
H12 H 0.8163 0.7996 0.3555 0.058 Uiso 1 1 calc R U . . .
C13 C 0.6580(3) 0.8991(2) 0.1586(2) 0.0478(5) Uani 1 1 d . . . . .
H13 H 0.5504 0.9245 0.1208 0.057 Uiso 1 1 calc R U . . .
C14 C 0.7519(4) 1.0145(3) 0.1239(3) 0.0738(8) Uani 1 1 d . . . . .
H14A H 0.6648 1.0711 0.1503 0.111 Uiso 1 1 calc R U . . .
H14B H 0.7878 1.0526 0.0430 0.111 Uiso 1 1 calc R U . . .
H14C H 0.8620 0.9926 0.1565 0.111 Uiso 1 1 calc R U . . .
C15 C 0.7886(3) 0.8073(2) 0.1188(2) 0.0449(5) Uani 1 1 d . . . . .
C16 C 0.8214(3) 0.8157(2) 0.0066(2) 0.0531(6) Uani 1 1 d . . . . .
H16 H 0.7608 0.8742 -0.0504 0.064 Uiso 1 1 calc R U . . .
C17 C 0.9611(3) 0.7206(3) -0.0041(3) 0.0602(7) Uani 1 1 d . . . . .
H17 H 1.0083 0.7057 -0.0689 0.072 Uiso 1 1 calc R U . . .
C18 C 1.0165(3) 0.6522(3) 0.1013(3) 0.0596(7) Uani 1 1 d . . . . .
H18 H 1.1061 0.5840 0.1179 0.072 Uiso 1 1 calc R U . . .
C19 C 0.9123(3) 0.7052(2) 0.1772(2) 0.0508(6) Uani 1 1 d . . . . .
H19 H 0.9224 0.6783 0.2521 0.061 Uiso 1 1 calc R U . . .
C20 C 0.4562(3) 0.6262(2) 0.1841(2) 0.0528(6) Uani 1 1 d . . . . .
H20 H 0.3650 0.6820 0.2045 0.063 Uiso 1 1 calc R U . . .
C21 C 0.5071(3) 0.6220(2) 0.0768(2) 0.0533(6) Uani 1 1 d . . . . .
H21 H 0.4554 0.6745 0.0139 0.064 Uiso 1 1 calc R U . . .
C22 C 0.6499(3) 0.5243(2) 0.0819(2) 0.0571(6) Uani 1 1 d . . . . .
H22 H 0.7088 0.5010 0.0228 0.069 Uiso 1 1 calc R U . . .
C23 C 0.6887(4) 0.4680(2) 0.1914(2) 0.0576(6) Uani 1 1 d . . . . .
H23 H 0.7778 0.4013 0.2173 0.069 Uiso 1 1 calc R U . . .
C24 C 0.5683(3) 0.5305(2) 0.2551(2) 0.0560(6) Uani 1 1 d . . . . .
H24 H 0.5636 0.5120 0.3306 0.067 Uiso 1 1 calc R U . . .

loop_
_atom_site_aniso_label
_atom_site_aniso_U_11
_atom_site_aniso_U_22
_atom_site_aniso_U_33
_atom_site_aniso_U_23
_atom_site_aniso_U_13
_atom_site_aniso_U_12
Fe1 0.03487(16) 0.04670(19) 0.04161(18) -0.01978(14) -0.00557(12) -0.00434(12)
S1 0.0395(3) 0.0555(4) 0.0499(3) -0.0183(3) -0.0101(2) 0.0006(2)
N1 0.0343(8) 0.0503(11) 0.0437(10) -0.0210(9) -0.0052(7) -0.0071(7)
N2 0.0343(8) 0.0424(10) 0.0472(11) -0.0189(9) -0.0028(7) -0.0073(7)
C1 0.0455(11) 0.0422(12) 0.0431(12) -0.0162(10) -0.0093(9) -0.0079(9)
C2 0.0466(12) 0.0506(13) 0.0477(13) -0.0150(11) -0.0077(10) -0.0164(10)
C3 0.0420(11) 0.0555(14) 0.0409(12) -0.0153(11) -0.0040(9) -0.0074(9)
C4 0.0476(12) 0.0501(13) 0.0468(13) -0.0238(11) -0.0051(10) -0.0013(9)
C5 0.0451(11) 0.0424(12) 0.0460(13) -0.0189(10) -0.0073(9) -0.0051(9)
C6 0.0367(10) 0.0423(11) 0.0396(11) -0.0159(9) -0.0064(8) -0.0056(8)
C7 0.0614(15) 0.0554(15) 0.0602(16) -0.0315(13) -0.0037(12) -0.0125(11)
C8 0.0544(15) 0.091(2) 0.0543(17) -0.0277(16) 0.0077(12) -0.0195(14)
C9 0.0597(15) 0.0537(15) 0.0772(19) -0.0352(14) -0.0062(13) -0.0146(11)
C10 0.0373(10) 0.0368(11) 0.0433(12) -0.0178(9) -0.0017(8) -0.0068(8)
C11 0.0400(11) 0.0615(14) 0.0526(14) -0.0269(12) -0.0151(10) -0.0033(10)
C12 0.0351(10) 0.0587(14) 0.0596(15) -0.0318(12) -0.0070(10) -0.0075(9)
C13 0.0441(11) 0.0423(12) 0.0494(13) -0.0157(10) -0.0010(10) -0.0068(9)
C14 0.0755(18) 0.0488(16) 0.084(2) -0.0218(15) 0.0087(16) -0.0218(13)
C15 0.0370(10) 0.0487(13) 0.0452(13) -0.0179(10) 0.0001(9) -0.0104(9)
C16 0.0503(13) 0.0555(14) 0.0437(13) -0.0135(11) 0.0023(10) -0.0157(10)
C17 0.0474(13) 0.0740(18) 0.0611(17) -0.0374(15) 0.0100(11) -0.0144(12)
C18 0.0337(11) 0.0749(18) 0.080(2) -0.0449(16) -0.0093(11) 0.0012(11)
C19 0.0394(11) 0.0607(15) 0.0602(15) -0.0313(13) -0.0129(10) -0.0022(10)
C20 0.0395(11) 0.0586(15) 0.0638(16) -0.0306(13) -0.0002(10) -0.0121(10)
C21 0.0458(12) 0.0597(15) 0.0580(15) -0.0228(13) -0.0146(11) -0.0100(10)
C22 0.0560(14) 0.0630(16) 0.0652(17) -0.0387(14) -0.0067(12) -0.0105(11)
C23 0.0589(14) 0.0470(14) 0.0638(17) -0.0192(13) -0.0131(12) -0.0054(11)
C24 0.0601(14) 0.0595(15) 0.0447(14) -0.0172(12) -0.0010(11) -0.0201(12)

loop_
_atom_type_symbol
_atom_type_description
_atom_type_scat_dispersion_real
_atom_type_scat_dispersion_imag
_atom_type_scat_source
C C 0.0033 0.0016 'International Tables Vol C Tables 4.2.6.8 and 6.1.1.4'
H H 0.0000 0.0000 'International Tables Vol C Tables 4.2.6.8 and 6.1.1.4'
Fe Fe 0.3463 0.8444 'International Tables Vol C Tables 4.2.6.8 and 6.1.1.4'
N N 0.0061 0.0033 'International Tables Vol C Tables 4.2.6.8 and 6.1.1.4'
S S 0.1246 0.1234 'International Tables Vol C Tables 4.2.6.8 and 6.1.1.4'

loop_
_geom_angle_atom_site_label_1
_geom_angle_atom_site_label_2
_geom_angle_atom_site_label_3
_geom_angle
_geom_angle_site_symmetry_1
_geom_angle_site_symmetry_3
C18 Fe1 C16 68.27(11) . .
C18 Fe1 C17 40.63(12) . .
C16 Fe1 C17 40.57(11) . .
C18 Fe1 C23 106.76(11) . .
C16 Fe1 C23 162.75(11) . .
C17 Fe1 C23 125.08(11) . .
C18 Fe1 C22 118.96(10) . .
C16 Fe1 C22 126.35(11) . .
C17 Fe1 C22 107.27(11) . .
C23 Fe1 C22 40.26(11) . .
C18 Fe1 C24 125.77(11) . .
C16 Fe1 C24 155.68(11) . .
C17 Fe1 C24 162.59(11) . .
C23 Fe1 C24 40.44(11) . .
C22 Fe1 C24 67.72(11) . .
C18 Fe1 C19 40.64(10) . .
C16 Fe1 C19 68.32(11) . .
C17 Fe1 C19 68.38(11) . .
C23 Fe1 C19 119.44(10) . .
C22 Fe1 C19 153.53(10) . .
C24 Fe1 C19 108.19(11) . .
C18 Fe1 C20 163.72(11) . .
C16 Fe1 C20 121.22(10) . .
C17 Fe1 C20 154.95(12) . .
C23 Fe1 C20 68.04(10) . .
C22 Fe1 C20 67.79(10) . .
C24 Fe1 C20 40.45(10) . .
C19 Fe1 C20 127.17(10) . .
C18 Fe1 C21 153.69(12) . .
C16 Fe1 C21 108.75(11) . .
C17 Fe1 C21 119.87(11) . .
C23 Fe1 C21 67.92(10) . .
C22 Fe1 C21 40.29(10) . .
C24 Fe1 C21 67.90(11) . .
C19 Fe1 C21 164.72(10) . .
C20 Fe1 C21 40.39(10) . .
C18 Fe1 C15 68.80(10) . .
C16 Fe1 C15 40.77(10) . .
C17 Fe1 C15 68.74(10) . .
C23 Fe1 C15 154.63(11) . .
C22 Fe1 C15 164.01(10) . .
C24 Fe1 C15 120.66(10) . .
C19 Fe1 C15 40.95(9) . .
C20 Fe1 C15 108.86(9) . .
C21 Fe1 C15 127.11(10) . .
C10 N1 C11 109.83(18) . .
C10 N1 C6 124.97(17) . .
C11 N1 C6 125.14(19) . .
C10 N2 C12 109.66(19) . .
C10 N2 C13 123.96(18) . .
C12 N2 C13 126.32(18) . .
C2 C1 C6 117.7(2) . .
C2 C1 C7 121.2(2) . .
C6 C1 C7 121.1(2) . .
C3 C2 C1 122.2(2) . .
C3 C2 H2 118.9 . .
C1 C2 H2 118.9 . .
C2 C3 C4 118.4(2) . .
C2 C3 C8 121.8(2) . .
C4 C3 C8 119.8(2) . .
C3 C4 C5 121.8(2) . .
C3 C4 H4 119.1 . .
C5 C4 H4 119.1 . .
C4 C5 C6 118.2(2) . .
C4 C5 C9 120.0(2) . .
C6 C5 C9 121.8(2) . .
C5 C6 C1 121.6(2) . .
C5 C6 N1 119.59(19) . .
C1 C6 N1 118.8(2) . .
C1 C7 H7A 109.5 . .
C1 C7 H7B 109.5 . .
H7A C7 H7B 109.5 . .
C1 C7 H7C 109.5 . .
H7A C7 H7C 109.5 . .
H7B C7 H7C 109.5 . .
C3 C8 H8A 109.5 . .
C3 C8 H8B 109.5 . .
H8A C8 H8B 109.5 . .
C3 C8 H8C 109.5 . .
H8A C8 H8C 109.5 . .
H8B C8 H8C 109.5 . .
C5 C9 H9A 109.5 . .
C5 C9 H9B 109.5 . .
H9A C9 H9B 109.5 . .
C5 C9 H9C 109.5 . .
H9A C9 H9C 109.5 . .
H9B C9 H9C 109.5 . .
N1 C10 N2 105.46(17) . .
N1 C10 S1 126.66(15) . .
N2 C10 S1 127.87(17) . .
C12 C11 N1 107.3(2) . .
C12 C11 H11 126.3 . .
N1 C11 H11 126.3 . .
C11 C12 N2 107.72(19) . .
C11 C12 H12 126.1 . .
N2 C12 H12 126.1 . .
N2 C13 C15 113.28(19) . .
N2 C13 C14 110.2(2) . .
C15 C13 C14 111.7(2) . .
N2 C13 H13 107.1 . .
C15 C13 H13 107.1 . .
C14 C13 H13 107.1 . .
C13 C14 H14A 109.5 . .
C13 C14 H14B 109.5 . .
H14A C14 H14B 109.5 . .
C13 C14 H14C 109.5 . .
H14A C14 H14C 109.5 . .
H14B C14 H14C 109.5 . .
C16 C15 C19 106.8(2) . .
C16 C15 C13 123.6(2) . .
C19 C15 C13 129.4(2) . .
C16 C15 Fe1 69.21(14) . .
C19 C15 Fe1 69.36(13) . .
C13 C15 Fe1 130.22(15) . .
C17 C16 C15 108.9(2) . .
C17 C16 Fe1 69.74(15) . .
C15 C16 Fe1 70.02(13) . .
C17 C16 H16 125.6 . .
C15 C16 H16 125.6 . .
Fe1 C16 H16 126.3 . .
C16 C17 C18 107.8(2) . .
C16 C17 Fe1 69.69(14) . .
C18 C17 Fe1 69.49(15) . .
C16 C17 H17 126.1 . .
C18 C17 H17 126.1 . .
Fe1 C17 H17 126.3 . .
C17 C18 C19 108.3(2) . .
C17 C18 Fe1 69.88(13) . .
C19 C18 Fe1 70.09(13) . .
C17 C18 H18 125.8 . .
C19 C18 H18 125.8 . .
Fe1 C18 H18 125.8 . .
C18 C19 C15 108.2(2) . .
C18 C19 Fe1 69.27(13) . .
C15 C19 Fe1 69.69(12) . .
C18 C19 H19 125.9 . .
C15 C19 H19 125.9 . .
Fe1 C19 H19 126.7 . .
C21 C20 C24 107.8(2) . .
C21 C20 Fe1 69.81(13) . .
C24 C20 Fe1 69.75(13) . .
C21 C20 H20 126.1 . .
C24 C20 H20 126.1 . .
Fe1 C20 H20 125.9 . .
C22 C21 C20 107.9(2) . .
C22 C21 Fe1 69.73(13) . .
C20 C21 Fe1 69.80(13) . .
C22 C21 H21 126.1 . .
C20 C21 H21 126.1 . .
Fe1 C21 H21 126.0 . .
C23 C22 C21 108.5(2) . .
C23 C22 Fe1 69.84(14) . .
C21 C22 Fe1 69.99(14) . .
C23 C22 H22 125.8 . .
C21 C22 H22 125.8 . .
Fe1 C22 H22 126.0 . .
C22 C23 C24 107.8(2) . .
C22 C23 Fe1 69.90(15) . .
C24 C23 Fe1 69.91(14) . .
C22 C23 H23 126.1 . .
C24 C23 H23 126.1 . .
Fe1 C23 H23 125.7 . .
C23 C24 C20 108.0(2) . .
C23 C24 Fe1 69.64(15) . .
C20 C24 Fe1 69.79(14) . .
C23 C24 H24 126.0 . .
C20 C24 H24 126.0 . .
Fe1 C24 H24 126.1 . .

loop_
_geom_bond_atom_site_label_1
_geom_bond_atom_site_label_2
_geom_bond_distance
_geom_bond_site_symmetry_2
Fe1 C18 2.032(2) .
Fe1 C16 2.036(2) .
Fe1 C17 2.037(3) .
Fe1 C23 2.039(3) .
Fe1 C22 2.040(2) .
Fe1 C24 2.042(2) .
Fe1 C19 2.042(2) .
Fe1 C20 2.043(2) .
Fe1 C21 2.043(2) .
Fe1 C15 2.047(2) .
S1 C10 1.685(2) .
N1 C10 1.361(3) .
N1 C11 1.393(3) .
N1 C6 1.432(3) .
N2 C10 1.364(3) .
N2 C12 1.389(3) .
N2 C13 1.468(3) .
C1 C2 1.387(3) .
C1 C6 1.400(3) .
C1 C7 1.500(3) .
C2 C3 1.383(3) .
C2 H2 0.9300 .
C3 C4 1.385(3) .
C3 C8 1.509(3) .
C4 C5 1.386(3) .
C4 H4 0.9300 .
C5 C6 1.391(3) .
C5 C9 1.509(3) .
C7 H7A 0.9600 .
C7 H7B 0.9600 .
C7 H7C 0.9600 .
C8 H8A 0.9600 .
C8 H8B 0.9600 .
C8 H8C 0.9600 .
C9 H9A 0.9600 .
C9 H9B 0.9600 .
C9 H9C 0.9600 .
C11 C12 1.331(4) .
C11 H11 0.9300 .
C12 H12 0.9300 .
C13 C15 1.506(3) .
C13 C14 1.525(3) .
C13 H13 0.9800 .
C14 H14A 0.9600 .
C14 H14B 0.9600 .
C14 H14C 0.9600 .
C15 C16 1.422(4) .
C15 C19 1.430(3) .
C16 C17 1.412(4) .
C16 H16 0.9300 .
C17 C18 1.413(4) .
C17 H17 0.9300 .
C18 C19 1.415(4) .
C18 H18 0.9300 .
C19 H19 0.9300 .
C20 C21 1.411(4) .
C20 C24 1.412(4) .
C20 H20 0.9300 .
C21 C22 1.406(4) .
C21 H21 0.9300 .
C22 C23 1.404(4) .
C22 H22 0.9300 .
C23 C24 1.411(4) .
C23 H23 0.9300 .
C24 H24 0.9300 .

loop_
_geom_hbond_atom_site_label_D
_geom_hbond_atom_site_label_H
_geom_hbond_atom_site_label_A
_geom_hbond_distance_DH
_geom_hbond_distance_HA
_geom_hbond_distance_DA
_geom_hbond_angle_DHA
_geom_hbond_site_symmetry_A
C13 H13 S1 0.98 2.68 3.220(2) 114.8 .

loop_
_geom_torsion_atom_site_label_1
_geom_torsion_atom_site_label_2
_geom_torsion_atom_site_label_3
_geom_torsion_atom_site_label_4
_geom_torsion
_geom_torsion_site_symmetry_1
_geom_torsion_site_symmetry_2
_geom_torsion_site_symmetry_3
_geom_torsion_site_symmetry_4
C6 C1 C2 C3 -0.3(3) . . . .
C7 C1 C2 C3 179.0(2) . . . .
C1 C2 C3 C4 -1.6(4) . . . .
C1 C2 C3 C8 178.6(2) . . . .
C2 C3 C4 C5 2.1(3) . . . .
C8 C3 C4 C5 -178.1(2) . . . .
C3 C4 C5 C6 -0.7(3) . . . .
C3 C4 C5 C9 179.2(2) . . . .
C4 C5 C6 C1 -1.3(3) . . . .
C9 C5 C6 C1 178.7(2) . . . .
C4 C5 C6 N1 178.8(2) . . . .
C9 C5 C6 N1 -1.2(3) . . . .
C2 C1 C6 C5 1.8(3) . . . .
C7 C1 C6 C5 -177.5(2) . . . .
C2 C1 C6 N1 -178.2(2) . . . .
C7 C1 C6 N1 2.4(3) . . . .
C10 N1 C6 C5 -104.1(2) . . . .
C11 N1 C6 C5 72.8(3) . . . .
C10 N1 C6 C1 76.0(3) . . . .
C11 N1 C6 C1 -107.1(2) . . . .
C11 N1 C10 N2 1.3(2) . . . .
C6 N1 C10 N2 178.63(18) . . . .
C11 N1 C10 S1 -177.60(17) . . . .
C6 N1 C10 S1 -0.3(3) . . . .
C12 N2 C10 N1 -1.9(2) . . . .
C13 N2 C10 N1 -179.07(19) . . . .
C12 N2 C10 S1 177.05(17) . . . .
C13 N2 C10 S1 -0.1(3) . . . .
C10 N1 C11 C12 -0.3(3) . . . .
C6 N1 C11 C12 -177.6(2) . . . .
N1 C11 C12 N2 -0.9(3) . . . .
C10 N2 C12 C11 1.7(3) . . . .
C13 N2 C12 C11 178.9(2) . . . .
C10 N2 C13 C15 -119.6(2) . . . .
C12 N2 C13 C15 63.7(3) . . . .
C10 N2 C13 C14 114.5(2) . . . .
C12 N2 C13 C14 -62.2(3) . . . .
N2 C13 C15 C16 154.7(2) . . . .
C14 C13 C15 C16 -80.2(3) . . . .
N2 C13 C15 C19 -31.1(3) . . . .
C14 C13 C15 C19 94.0(3) . . . .
N2 C13 C15 Fe1 64.5(3) . . . .
C14 C13 C15 Fe1 -170.4(2) . . . .
C19 C15 C16 C17 0.3(3) . . . .
C13 C15 C16 C17 175.7(2) . . . .
Fe1 C15 C16 C17 -59.10(17) . . . .
C19 C15 C16 Fe1 59.44(15) . . . .
C13 C15 C16 Fe1 -125.2(2) . . . .
C15 C16 C17 C18 0.0(3) . . . .
Fe1 C16 C17 C18 -59.24(18) . . . .
C15 C16 C17 Fe1 59.27(16) . . . .
C16 C17 C18 C19 -0.4(3) . . . .
Fe1 C17 C18 C19 -59.76(17) . . . .
C16 C17 C18 Fe1 59.36(17) . . . .
C17 C18 C19 C15 0.6(3) . . . .
Fe1 C18 C19 C15 -59.02(16) . . . .
C17 C18 C19 Fe1 59.63(17) . . . .
C16 C15 C19 C18 -0.6(3) . . . .
C13 C15 C19 C18 -175.5(2) . . . .
Fe1 C15 C19 C18 58.76(16) . . . .
C16 C15 C19 Fe1 -59.34(16) . . . .
C13 C15 C19 Fe1 125.7(2) . . . .
C24 C20 C21 C22 0.0(3) . . . .
Fe1 C20 C21 C22 59.57(17) . . . .
C24 C20 C21 Fe1 -59.62(16) . . . .
C20 C21 C22 C23 -0.2(3) . . . .
Fe1 C21 C22 C23 59.43(17) . . . .
C20 C21 C22 Fe1 -59.62(16) . . . .
C21 C22 C23 C24 0.4(3) . . . .
Fe1 C22 C23 C24 59.87(17) . . . .
C21 C22 C23 Fe1 -59.52(17) . . . .
C22 C23 C24 C20 -0.4(3) . . . .
Fe1 C23 C24 C20 59.48(17) . . . .
C22 C23 C24 Fe1 -59.86(18) . . . .
C21 C20 C24 C23 0.3(3) . . . .
Fe1 C20 C24 C23 -59.39(17) . . . .
C21 C20 C24 Fe1 59.65(16) . . . .
